data_4503183
loop_
_publ_author_name
'Williams, Colleen A.'
'Blake, Alexander J.'
'Wilson, Claire'
'Hubberstey, Peter'
'Schr\"oder, Martin'

_publ_section_title
;
 Novel Metal&#x2212;Organic Frameworks Derived from Group II Metal Cations
 and Aryldicarboxylate Anionic Ligands
;
_journal_issue 3
_journal_name_full 'Crystal Growth &amp; Design'
_journal_page_first 911
_journal_paper_doi 10.1021/cg700731d
_journal_volume 8
_journal_year 2008
_chemical_formula_moiety 'C48 H46 Mg3 N4 O16'
_chemical_formula_sum 'C48 H46 Mg3 N4 O16'
_chemical_formula_weight 1007.82
_chemical_name_systematic
; 
 ? 
;
_space_group_IT_number 15
_symmetry_cell_setting monoclinic
_symmetry_space_group_name_Hall '-C 2yc'
_symmetry_space_group_name_H-M 'C 1 2/c 1'
_atom_sites_solution_hydrogens
;
geom, except Me protons from difmap
;
_atom_sites_solution_primary direct
_atom_sites_solution_secondary difmap
_audit_creation_method SHELXL-97
_cell_angle_alpha 90.00
_cell_angle_beta 99.965(2)
_cell_angle_gamma 90.00
_cell_formula_units_Z 4
_cell_length_a 13.1647(13)
_cell_length_b 17.861(2)
_cell_length_c 21.044(2)
_cell_measurement_reflns_used 2908
_cell_measurement_temperature 150(2)
_cell_measurement_theta_max 27.35
_cell_measurement_theta_min 2.3
_cell_volume 4873.5(9)
_computing_cell_refinement 'Bruker SAINT version 6.36a (Bruker, 2000)'
_computing_data_collection 'Bruker SMART version 5.625 (Bruker, 2001)'
_computing_data_reduction 'Bruker SAINT; Bruker SHELXTL (Bruker, 2001)'
_computing_publication_material
;
enCIFer (CCDC, 2003); PLATON (Spek, 2003)
;
_computing_structure_refinement 'SHELXL-97 (Sheldrick, 1997)'
_computing_structure_solution 'SHELXS-97 (Sheldrick, 1990)'
_diffrn_ambient_temperature 150(2)
_diffrn_measured_fraction_theta_full 0.990
_diffrn_measured_fraction_theta_max 0.990
_diffrn_measurement_device_type 'Bruker SMART APEX CCD area detector'
_diffrn_measurement_method \w
_diffrn_radiation_monochromator graphite
_diffrn_radiation_source 'sealed tube'
_diffrn_radiation_type MoK\a
_diffrn_radiation_wavelength 0.71073
_diffrn_reflns_av_R_equivalents 0.053
_diffrn_reflns_av_sigmaI/netI 0.0634
_diffrn_reflns_limit_h_max 17
_diffrn_reflns_limit_h_min -16
_diffrn_reflns_limit_k_max 23
_diffrn_reflns_limit_k_min -12
_diffrn_reflns_limit_l_max 26
_diffrn_reflns_limit_l_min -27
_diffrn_reflns_number 15245
_diffrn_reflns_theta_full 27.50
_diffrn_reflns_theta_max 27.52
_diffrn_reflns_theta_min 2.05
_diffrn_standards_decay_% 1
_diffrn_standards_number 0
_exptl_absorpt_coefficient_mu 0.137
_exptl_absorpt_correction_T_max 0.964
_exptl_absorpt_correction_T_min 0.807
_exptl_absorpt_correction_type multi-scan
_exptl_absorpt_process_details 'Shelxtl v6.12'
_exptl_crystal_colour COLOURLESS
_exptl_crystal_density_diffrn 1.374
_exptl_crystal_density_method 'not measured'
_exptl_crystal_description COLUMN
_exptl_crystal_F_000 2104
_exptl_crystal_size_max 0.34
_exptl_crystal_size_mid 0.13
_exptl_crystal_size_min 0.12
_refine_diff_density_max 1.06
_refine_diff_density_min -0.64
_refine_diff_density_rms 0.09
_refine_ls_extinction_method none
_refine_ls_goodness_of_fit_ref 1.042
_refine_ls_hydrogen_treatment constr
_refine_ls_matrix_type full
_refine_ls_number_parameters 323
_refine_ls_number_reflns 5557
_refine_ls_number_restraints 22
_refine_ls_restrained_S_all 1.076
_refine_ls_R_factor_all 0.1067
_refine_ls_R_factor_gt 0.0755
_refine_ls_shift/su_max 0.000
_refine_ls_shift/su_mean 0.000
_refine_ls_structure_factor_coef Fsqd
_refine_ls_weighting_details 'calc w=1/[\s^2^(Fo^2^)+(0.1153P)^2^+5.6831P] where P=(Fo^2^+2Fc^2^)/3'
_refine_ls_weighting_scheme calc
_refine_ls_wR_factor_gt 0.1960
_refine_ls_wR_factor_ref 0.2165
_reflns_number_gt 3778
_reflns_number_total 5557
_reflns_threshold_expression >2\s(I)
_cod_data_source_file cg700731d.cif
_cod_data_source_block 2
_cod_depositor_comments
;
The following automatic conversions were performed:

'_symmetry_cell_setting' value 'Monoclinic' changed to 'monoclinic'
according to /home/saulius/struct/CIF-dictionaries/cif_core.dic
dictionary named 'cif_core.dic' version 2.4.1 from 2010-06-29.

Automatic conversion script
Id: cif_fix_values 1715 2011-07-08 13:25:40Z adriana 
;
_cod_original_sg_symbol_H-M 'C 2/c '
_cod_database_code 4503183

loop_
_symmetry_equiv_pos_as_xyz
'x, y, z'
'-x, y, -z+1/2'
'x+1/2, y+1/2, z'
'-x+1/2, y+1/2, -z+1/2'
'-x, -y, -z'
'x, -y, z-1/2'
'-x+1/2, -y+1/2, -z'
'x+1/2, -y+1/2, z-1/2'

loop_
_atom_site_label
_atom_site_type_symbol
_atom_site_fract_x
_atom_site_fract_y
_atom_site_fract_z
_atom_site_U_iso_or_equiv
_atom_site_adp_type
_atom_site_occupancy
_atom_site_symmetry_multiplicity
_atom_site_calc_flag
_atom_site_refinement_flags
_atom_site_disorder_assembly
_atom_site_disorder_group
Mg1 Mg 0.75943(8) 0.74159(6) 0.80571(5) 0.0239(3) Uani 1 1 d . A .
Mg2 Mg 1.0000 0.75266(8) 0.7500 0.0158(3) Uani 1 2 d S . .
O1 O 0.8523(2) 0.80945(16) 0.86783(11) 0.0364(6) Uani 1 1 d . . .
O2 O 0.98173(18) 0.83706(13) 0.81509(11) 0.0302(6) Uani 1 1 d . . .
O3 O 0.83874(18) 0.65081(14) 0.83913(11) 0.0312(6) Uani 1 1 d . . .
O4 O 0.99869(17) 0.67136(13) 0.82011(10) 0.0257(5) Uani 1 1 d . . .
O5 O 0.69075(17) 0.69632(13) 0.71549(10) 0.0237(5) Uani 1 1 d . A .
O6 O 0.83881(16) 0.75486(12) 0.72367(9) 0.0195(5) Uani 1 1 d . A .
O7 O 0.6429(2) 0.7157(2) 0.85352(13) 0.0503(8) Uani 1 1 d . . .
O8 O 0.6786(2) 0.84211(18) 0.77242(14) 0.0535(9) Uani 1 1 d D . .
N1 N 0.5480(3) 0.7959(2) 0.90217(17) 0.0464(9) Uani 1 1 d . . .
C1 C 0.9285(3) 0.8470(2) 0.85892(16) 0.0324(9) Uani 1 1 d . . .
C2 C 0.9613(3) 0.9117(2) 0.90441(16) 0.0350(9) Uani 1 1 d . . .
C3 C 1.0358(3) 0.9637(2) 0.89021(17) 0.0378(9) Uani 1 1 d . . .
H3 H 1.0609 0.9595 0.8507 0.045 Uiso 1 1 calc R . .
C4 C 0.9245(3) 0.9185(2) 0.96090(17) 0.0356(9) Uani 1 1 d . . .
H4A H 0.8725 0.8851 0.9696 0.043 Uiso 1 1 calc R . .
C5 C 0.9622(3) 0.9746(2) 1.00732(16) 0.0334(9) Uani 1 1 d . . .
C6 C 0.9278(3) 0.9800(2) 1.06716(18) 0.0396(10) Uani 1 1 d . . .
H6 H 0.8794 0.9448 1.0780 0.048 Uiso 1 1 calc R . .
C7 C 0.9344(3) 0.64078(19) 0.84980(15) 0.0243(7) Uani 1 1 d . . .
C8 C 0.9758(2) 0.58862(18) 0.90472(15) 0.0239(7) Uani 1 1 d . . .
C9 C 0.9091(2) 0.55109(19) 0.93671(15) 0.0228(7) Uani 1 1 d . . .
H9A H 0.8369 0.5567 0.9230 0.027 Uiso 1 1 calc R . .
C10 C 0.9463(2) 0.50400(18) 0.98998(15) 0.0222(7) Uani 1 1 d . . .
C11 C 1.0833(3) 0.5804(2) 0.92484(17) 0.0284(8) Uani 1 1 d . . .
H11A H 1.1295 0.6062 0.9025 0.034 Uiso 1 1 calc R . .
C12 C 1.1217(3) 0.5355(2) 0.97623(17) 0.0280(8) Uani 1 1 d . . .
H12 H 1.1942 0.5307 0.9894 0.034 Uiso 1 1 calc R . .
C13 C 0.7610(2) 0.72314(17) 0.68935(14) 0.0191(6) Uani 1 1 d . . .
C14 C 0.7487(2) 0.72298(18) 0.61758(14) 0.0200(6) Uani 1 1 d . A .
C15 C 0.6747(2) 0.67465(19) 0.58198(14) 0.0230(7) Uani 1 1 d . . .
H15A H 0.6361 0.6416 0.6040 0.030(10) Uiso 1 1 calc R A .
C16 C 0.8035(2) 0.77127(18) 0.58644(14) 0.0207(7) Uani 1 1 d . . .
H16A H 0.8533 0.8032 0.6108 0.025 Uiso 1 1 calc R A .
C17 C 0.7869(2) 0.77447(18) 0.51776(14) 0.0208(7) Uani 1 1 d . . .
C18 C 0.8414(3) 0.8247(2) 0.48373(15) 0.0257(7) Uani 1 1 d . . .
H18A H 0.8898 0.8584 0.5071 0.031 Uiso 1 1 calc R A .
C19 C 0.5638(3) 0.7532(3) 0.8546(2) 0.0497(12) Uani 1 1 d . . .
H19A H 0.5107 0.7505 0.8179 0.060 Uiso 1 1 calc R . .
C20 C 0.6255(6) 0.8002(5) 0.9593(3) 0.138(4) Uani 1 1 d . . .
H20A H 0.6818 0.7655 0.9554 0.208 Uiso 1 1 calc R . .
H20B H 0.5951 0.7867 0.9970 0.208 Uiso 1 1 calc R . .
H20C H 0.6526 0.8514 0.9643 0.208 Uiso 1 1 calc R . .
C21 C 0.4578(3) 0.8429(3) 0.8984(3) 0.0567(13) Uani 1 1 d . . .
H21A H 0.4788 0.8956 0.9011 0.085 Uiso 1 1 calc R . .
H21B H 0.4218 0.8310 0.9343 0.085 Uiso 1 1 calc R . .
H21C H 0.4115 0.8340 0.8574 0.085 Uiso 1 1 calc R . .
C22 C 0.7073(10) 0.9006(5) 0.7920(7) 0.097(5) Uiso 0.446(7) 1 d PD A 1
H22 H 0.7523 0.9035 0.8324 0.116 Uiso 0.446(7) 1 calc PR A 1
N2 N 0.6802(6) 0.9622(4) 0.7608(4) 0.051(2) Uiso 0.446(7) 1 d PD A 1
C23 C 0.5719(7) 0.9798(8) 0.7577(7) 0.086(5) Uiso 0.446(7) 1 d PD . 1
H23A H 0.5812 1.0257 0.7808 0.129 Uiso 0.446(7) 1 calc PR A 1
H23B H 0.5455 0.9487 0.7895 0.129 Uiso 0.446(7) 1 d PR A 1
H23C H 0.5336 0.9689 0.7145 0.129 Uiso 0.446(7) 1 d PR A 1
C24 C 0.7443(12) 1.0279(7) 0.7586(10) 0.129(7) Uiso 0.446(7) 1 d PD A 1
H24A H 0.7024 1.0731 0.7594 0.193 Uiso 0.446(7) 1 calc PR A 1
H24B H 0.7737 1.0271 0.7189 0.193 Uiso 0.446(7) 1 calc PR A 1
H24C H 0.8002 1.0279 0.7960 0.193 Uiso 0.446(7) 1 calc PR A 1
C22' C 0.7401(6) 0.8955(3) 0.7571(4) 0.0416(19) Uiso 0.554(7) 1 d PD A 2
H22B H 0.7908 0.8762 0.7344 0.050 Uiso 0.554(7) 1 calc PR A 2
N2' N 0.7485(6) 0.9671(3) 0.7654(3) 0.056(2) Uiso 0.554(7) 1 d PD A 2
C23' C 0.6927(11) 1.0074(7) 0.8078(7) 0.128(6) Uiso 0.554(7) 1 d PD A 2
H23D H 0.7409 1.0244 0.8459 0.192 Uiso 0.554(7) 1 calc PR A 2
H23E H 0.6409 0.9744 0.8213 0.192 Uiso 0.554(7) 1 calc PR A 2
H23F H 0.6584 1.0509 0.7850 0.192 Uiso 0.554(7) 1 calc PR A 2
C24' C 0.8233(9) 1.0180(6) 0.7441(7) 0.098(4) Uiso 0.554(7) 1 d PD A 2
H24D H 0.7865 1.0574 0.7170 0.147 Uiso 0.554(7) 1 calc PR A 2
H24E H 0.8671 0.9900 0.7193 0.147 Uiso 0.554(7) 1 calc PR A 2
H24F H 0.8663 1.0407 0.7819 0.147 Uiso 0.554(7) 1 calc PR A 2

loop_
_atom_site_aniso_label
_atom_site_aniso_U_11
_atom_site_aniso_U_22
_atom_site_aniso_U_33
_atom_site_aniso_U_23
_atom_site_aniso_U_13
_atom_site_aniso_U_12
Mg1 0.0294(6) 0.0282(6) 0.0137(5) -0.0016(4) 0.0022(4) 0.0112(5)
Mg2 0.0267(8) 0.0109(7) 0.0098(6) 0.000 0.0029(5) 0.000
O1 0.0428(15) 0.0416(16) 0.0224(12) -0.0152(12) -0.0012(11) 0.0079(13)
O2 0.0389(14) 0.0254(13) 0.0220(11) -0.0120(10) -0.0069(10) 0.0114(11)
O3 0.0285(13) 0.0339(14) 0.0325(13) 0.0181(11) 0.0091(10) 0.0110(11)
O4 0.0331(13) 0.0242(12) 0.0224(11) 0.0113(10) 0.0122(10) 0.0063(10)
O5 0.0288(12) 0.0252(12) 0.0171(10) 0.0011(9) 0.0042(9) -0.0021(9)
O6 0.0283(12) 0.0168(11) 0.0121(9) -0.0009(8) -0.0004(8) 0.0014(9)
O7 0.0376(16) 0.080(2) 0.0385(16) 0.0021(16) 0.0202(13) 0.0183(15)
O8 0.065(2) 0.0480(19) 0.0410(16) -0.0112(14) -0.0093(14) 0.0351(16)
N1 0.0363(18) 0.058(2) 0.045(2) -0.0180(18) 0.0093(15) 0.0009(17)
C1 0.040(2) 0.0287(19) 0.0225(16) -0.0116(15) -0.0117(15) 0.0201(17)
C2 0.040(2) 0.033(2) 0.0248(17) -0.0161(16) -0.0137(15) 0.0209(17)
C3 0.051(2) 0.036(2) 0.0234(17) -0.0143(16) -0.0042(16) 0.0129(18)
C4 0.0352(19) 0.038(2) 0.0289(18) -0.0157(16) -0.0094(15) 0.0175(16)
C5 0.0350(19) 0.033(2) 0.0264(17) -0.0137(16) -0.0101(15) 0.0186(15)
C6 0.049(2) 0.036(2) 0.0312(19) -0.0155(17) -0.0019(17) 0.0130(18)
C7 0.0308(18) 0.0232(17) 0.0206(15) 0.0076(13) 0.0088(13) 0.0073(14)
C8 0.0278(17) 0.0232(17) 0.0223(15) 0.0083(13) 0.0088(13) 0.0047(13)
C9 0.0222(16) 0.0247(17) 0.0226(15) 0.0096(14) 0.0066(12) 0.0069(13)
C10 0.0255(16) 0.0205(16) 0.0221(15) 0.0081(13) 0.0085(12) 0.0030(12)
C11 0.0251(17) 0.0293(19) 0.0337(18) 0.0158(15) 0.0130(14) 0.0038(14)
C12 0.0222(16) 0.0295(19) 0.0333(18) 0.0152(15) 0.0075(13) 0.0020(14)
C13 0.0267(16) 0.0134(14) 0.0163(14) 0.0000(12) 0.0014(12) 0.0027(12)
C14 0.0247(16) 0.0199(15) 0.0144(14) -0.0017(12) 0.0000(12) -0.0011(12)
C15 0.0293(17) 0.0233(17) 0.0166(14) 0.0025(13) 0.0043(12) -0.0093(13)
C16 0.0233(16) 0.0214(16) 0.0162(14) -0.0022(12) -0.0005(12) -0.0039(12)
C17 0.0229(15) 0.0226(16) 0.0158(14) -0.0007(13) 0.0004(12) -0.0033(13)
C18 0.0293(17) 0.0302(18) 0.0165(14) -0.0042(14) 0.0011(12) -0.0134(14)
C19 0.034(2) 0.084(4) 0.033(2) -0.010(2) 0.0105(17) 0.013(2)
C20 0.131(6) 0.173(8) 0.087(5) -0.086(5) -0.048(4) 0.088(6)
C21 0.038(2) 0.056(3) 0.079(3) -0.026(3) 0.020(2) 0.001(2)

loop_
_atom_type_symbol
_atom_type_description
_atom_type_scat_dispersion_real
_atom_type_scat_dispersion_imag
_atom_type_scat_source
C C 0.0033 0.0016 'International Tables Vol C Tables 4.2.6.8 and 6.1.1.4'
H H 0.0000 0.0000 'International Tables Vol C Tables 4.2.6.8 and 6.1.1.4'
N N 0.0061 0.0033 'International Tables Vol C Tables 4.2.6.8 and 6.1.1.4'
O O 0.0106 0.0060 'International Tables Vol C Tables 4.2.6.8 and 6.1.1.4'
Mg Mg 0.0486 0.0363 'International Tables Vol C Tables 4.2.6.8 and 6.1.1.4'

loop_
_geom_angle_atom_site_label_1
_geom_angle_atom_site_label_2
_geom_angle_atom_site_label_3
_geom_angle
_geom_angle_site_symmetry_1
_geom_angle_site_symmetry_3
O3 Mg1 O7 91.99(12) . .
O3 Mg1 O1 92.20(12) . .
O7 Mg1 O1 103.85(13) . .
O3 Mg1 O5 97.02(11) . .
O7 Mg1 O5 96.63(12) . .
O1 Mg1 O5 157.21(12) . .
O3 Mg1 O8 177.60(13) . .
O7 Mg1 O8 88.70(14) . .
O1 Mg1 O8 85.40(12) . .
O5 Mg1 O8 85.18(10) . .
O3 Mg1 O6 94.27(10) . .
O7 Mg1 O6 157.66(12) . .
O1 Mg1 O6 97.32(11) . .
O5 Mg1 O6 61.33(8) . .
O8 Mg1 O6 85.94(11) . .
O3 Mg1 C13 98.48(11) . .
O7 Mg1 C13 126.66(13) . .
O1 Mg1 C13 127.57(12) . .
O5 Mg1 C13 30.35(9) . .
O8 Mg1 C13 82.93(11) . .
O6 Mg1 C13 31.08(9) . .
O3 Mg1 Mg2 73.74(8) . .
O7 Mg1 Mg2 165.09(10) . .
O1 Mg1 Mg2 73.07(8) . .
O5 Mg1 Mg2 89.55(7) . .
O8 Mg1 Mg2 105.39(11) . .
O6 Mg1 Mg2 32.79(6) . .
C13 Mg1 Mg2 61.46(8) . .
O4 Mg2 O4 91.03(14) 2_756 .
O4 Mg2 O2 91.31(10) 2_756 2_756
O4 Mg2 O2 173.47(9) . 2_756
O4 Mg2 O2 173.47(9) 2_756 .
O4 Mg2 O2 91.31(10) . .
O2 Mg2 O2 87.03(15) 2_756 .
O4 Mg2 O6 87.58(9) 2_756 .
O4 Mg2 O6 93.93(9) . .
O2 Mg2 O6 92.26(9) 2_756 .
O2 Mg2 O6 86.18(9) . .
O4 Mg2 O6 93.93(9) 2_756 2_756
O4 Mg2 O6 87.58(9) . 2_756
O2 Mg2 O6 86.18(9) 2_756 2_756
O2 Mg2 O6 92.26(9) . 2_756
O6 Mg2 O6 177.86(14) . 2_756
O4 Mg2 Mg1 108.20(7) 2_756 .
O4 Mg2 Mg1 67.05(6) . .
O2 Mg2 Mg1 117.86(8) 2_756 .
O2 Mg2 Mg1 67.24(7) . .
O6 Mg2 Mg1 34.24(6) . .
O6 Mg2 Mg1 145.97(6) 2_756 .
O4 Mg2 Mg1 67.05(6) 2_756 2_756
O4 Mg2 Mg1 108.20(7) . 2_756
O2 Mg2 Mg1 67.24(7) 2_756 2_756
O2 Mg2 Mg1 117.86(8) . 2_756
O6 Mg2 Mg1 145.97(6) . 2_756
O6 Mg2 Mg1 34.24(6) 2_756 2_756
Mg1 Mg2 Mg1 173.65(6) . 2_756
C1 O1 Mg1 129.4(2) . .
C1 O2 Mg2 136.5(3) . .
C7 O3 Mg1 129.0(2) . .
C7 O4 Mg2 138.2(2) . .
C13 O5 Mg1 90.83(18) . .
C13 O6 Mg2 144.6(2) . .
C13 O6 Mg1 87.27(18) . .
Mg2 O6 Mg1 112.97(9) . .
C19 O7 Mg1 126.5(3) . .
C22 O8 Mg1 121.7(6) . .
C22' O8 Mg1 113.0(4) . .
C19 N1 C20 119.2(4) . .
C19 N1 C21 122.5(4) . .
C20 N1 C21 118.2(4) . .
O1 C1 O2 126.5(3) . .
O1 C1 C2 117.6(3) . .
O2 C1 C2 115.9(4) . .
C4 C2 C3 119.1(3) . .
C4 C2 C1 120.9(4) . .
C3 C2 C1 119.8(3) . .
C6 C3 C2 121.1(4) 5_777 .
C2 C4 C5 121.7(4) . .
C6 C5 C5 119.6(4) . 5_777
C6 C5 C4 122.1(4) . .
C5 C5 C4 118.3(4) 5_777 .
C3 C6 C5 120.0(4) 5_777 .
O3 C7 O4 126.1(3) . .
O3 C7 C8 116.3(3) . .
O4 C7 C8 117.5(3) . .
C9 C8 C11 119.7(3) . .
C9 C8 C7 120.0(3) . .
C11 C8 C7 120.3(3) . .
C8 C9 C10 121.0(3) . .
C10 C10 C9 119.1(3) 5_767 .
C10 C10 C12 119.0(3) 5_767 5_767
C9 C10 C12 121.8(3) . 5_767
C12 C11 C8 120.7(3) . .
C11 C12 C10 120.4(3) . 5_767
O5 C13 O6 120.2(3) . .
O5 C13 C14 119.1(3) . .
O6 C13 C14 120.6(3) . .
O5 C13 Mg1 58.81(15) . .
O6 C13 Mg1 61.65(15) . .
C14 C13 Mg1 170.0(2) . .
C16 C14 C15 120.3(3) . .
C16 C14 C13 120.8(3) . .
C15 C14 C13 118.8(3) . .
C18 C15 C14 120.3(3) 7_666 .
C14 C16 C17 120.8(3) . .
C18 C17 C17 118.9(3) . 7_666
C18 C17 C16 122.4(3) . .
C17 C17 C16 118.7(4) 7_666 .
C15 C18 C17 121.0(3) 7_666 .
O7 C19 N1 125.2(4) . .
O8 C22 N2 122.6(11) . .
C22 N2 C24 126.2(9) . .
C22 N2 C23 112.8(8) . .
C24 N2 C23 113.3(8) . .
N2 C23 C23 165.5(9) . 2_656
N2' C22' O8 136.0(7) . .
C22' N2' C23' 122.4(7) . .
C22' N2' C24' 128.3(7) . .
C23' N2' C24' 108.6(7) . .

loop_
_geom_bond_atom_site_label_1
_geom_bond_atom_site_label_2
_geom_bond_distance
_geom_bond_site_symmetry_2
Mg1 O3 1.990(3) .
Mg1 O7 2.028(3) .
Mg1 O1 2.029(3) .
Mg1 O5 2.117(2) .
Mg1 O8 2.142(3) .
Mg1 O6 2.180(2) .
Mg1 C13 2.474(3) .
Mg1 Mg2 3.5677(11) .
Mg2 O4 2.072(2) 2_756
Mg2 O4 2.072(2) .
Mg2 O2 2.079(2) 2_756
Mg2 O2 2.079(2) .
Mg2 O6 2.099(2) .
Mg2 O6 2.099(2) 2_756
Mg2 Mg1 3.5677(12) 2_756
O1 C1 1.249(5) .
O2 C1 1.264(4) .
O3 C7 1.253(4) .
O4 C7 1.260(4) .
O5 C13 1.251(4) .
O6 C13 1.279(4) .
O7 C19 1.240(5) .
O8 C22 1.162(9) .
O8 C22' 1.326(6) .
N1 C19 1.304(5) .
N1 C20 1.438(7) .
N1 C21 1.446(5) .
C1 C2 1.514(5) .
C2 C4 1.364(5) .
C2 C3 1.419(6) .
C3 C6 1.378(5) 5_777
C4 C5 1.426(5) .
C5 C6 1.414(5) .
C5 C5 1.420(8) 5_777
C6 C3 1.378(5) 5_777
C7 C8 1.511(4) .
C8 C9 1.370(4) .
C8 C11 1.413(5) .
C9 C10 1.419(4) .
C10 C10 1.411(6) 5_767
C10 C12 1.423(4) 5_767
C11 C12 1.371(5) .
C12 C10 1.423(4) 5_767
C13 C14 1.491(4) .
C14 C16 1.363(4) .
C14 C15 1.415(4) .
C15 C18 1.362(4) 7_666
C16 C17 1.425(4) .
C17 C18 1.418(4) .
C17 C17 1.420(6) 7_666
C18 C15 1.362(4) 7_666
C22 N2 1.299(7) .
N2 C24 1.450(7) .
N2 C23 1.451(7) .
C23 C23 1.865(19) 2_656
C22' N2' 1.294(6) .
N2' C23' 1.443(7) .
N2' C24' 1.466(7) .
